data_7157155
loop_
_publ_author_name
'Patel, Heta A.'
'Bhanvadia, Viraj J.'
'Mande, Hemant M.'
'Zade, Sanjio S.'
'Patel, Arun L.'

_publ_section_title
;
 Benzochalcogendiazole-based conjugated molecules: investigating the
 effects of substituents and heteroatom juggling.
;
_journal_issue 43
_journal_name_full 'Organic &amp; biomolecular chemistry'
_journal_page_first 9467
_journal_paper_doi 10.1039/c9ob01762c
_journal_volume 17
_journal_year 2019
_chemical_formula_moiety 'C22 H14 F2 N2 S'
_chemical_formula_sum 'C22 H14 F2 N2 S'
_chemical_formula_weight 376.43
_space_group_crystal_system monoclinic
_space_group_IT_number 14
_space_group_name_Hall '-P 2ybc'
_space_group_name_H-M_alt 'P 1 21/c 1'
_symmetry_Int_Tables_number 14
_symmetry_space_group_name_Hall '-P 2ybc'
_symmetry_space_group_name_H-M 'P 1 21/c 1'
_atom_sites_solution_primary iterative
_audit_creation_date 2018-01-30
_audit_creation_method
;
Olex2 1.2
(compiled 2017.08.10 svn.r3458 for OlexSys, GUI svn.r5381)
;
_audit_update_record
;
2018-06-19 deposited with the CCDC.    2019-10-15 downloaded from the CCDC.
;
_cell_angle_alpha 90
_cell_angle_beta 98.966(9)
_cell_angle_gamma 90
_cell_formula_units_Z 4
_cell_length_a 9.5114(10)
_cell_length_b 15.6910(17)
_cell_length_c 11.5516(11)
_cell_measurement_reflns_used 2537
_cell_measurement_temperature 149.98(10)
_cell_measurement_theta_max 27.9650
_cell_measurement_theta_min 3.8050
_cell_volume 1702.9(3)
_computing_cell_refinement 'CrysAlisPro 1.171.39.29d (Rigaku OD, 2017)'
_computing_data_collection 'CrysAlisPro 1.171.39.29d (Rigaku OD, 2017)'
_computing_data_reduction 'CrysAlisPro 1.171.39.29d (Rigaku OD, 2017)'
_computing_molecular_graphics 'Olex2 (Dolomanov et al., 2009)'
_computing_publication_material 'Olex2 (Dolomanov et al., 2009)'
_computing_structure_refinement 'olex2.refine (Bourhis et al., 2015)'
_computing_structure_solution 'olex2.solve (Bourhis et al., 2015)'
_diffrn_ambient_environment N~2~
_diffrn_ambient_temperature 149.98(10)
_diffrn_detector 'CCD plate'
_diffrn_detector_area_resol_mean 16.1702
_diffrn_detector_type Eos
_diffrn_measured_fraction_theta_full 1.0
_diffrn_measured_fraction_theta_max 1.00
_diffrn_measurement_details
;
List of Runs (angles in degrees, time in seconds):

  # Type    Start    End  Width  t~exp~   \w     \q     \k     \f   Frames
#--------------------------------------------------------------------------
  1  \w     22.00  49.00   1.00    1.00    --   19.60 -77.00 -30.00   27
  2  \w     -2.00  79.00   1.00    1.00    --   19.60  57.00 -90.00   81
  3  \w     38.00  75.00   1.00    1.00    --   19.60 178.00-120.00   37
  4  \w     21.00  63.00   1.00    1.00    --   19.60  57.00 -30.00   42
  5  \w    -95.00 -54.00   1.00    1.00    --  -20.54 178.00 -30.00   41
  6  \w    -99.00 -70.00   1.00    1.00    --  -20.54 178.00  60.00   29
;
_diffrn_measurement_device 'four-circle diffractometer'
_diffrn_measurement_device_type 'Xcalibur, Eos, Gemini'
_diffrn_measurement_method '\w scans'
_diffrn_orient_matrix_type 'CrysAlisPro convention (1999,Acta A55,543-557)'
_diffrn_orient_matrix_UB_11 -0.0427828000
_diffrn_orient_matrix_UB_12 0.0357238000
_diffrn_orient_matrix_UB_13 -0.0200458000
_diffrn_orient_matrix_UB_21 0.0597228000
_diffrn_orient_matrix_UB_22 0.0200824000
_diffrn_orient_matrix_UB_23 -0.0179009000
_diffrn_orient_matrix_UB_31 -0.0170564000
_diffrn_orient_matrix_UB_32 -0.0191837000
_diffrn_orient_matrix_UB_33 -0.0560869000
_diffrn_radiation_monochromator graphite
_diffrn_radiation_probe x-ray
_diffrn_radiation_type 'Mo K\a'
_diffrn_radiation_wavelength 0.71073
_diffrn_reflns_av_R_equivalents 0.0273
_diffrn_reflns_av_unetI/netI 0.0414
_diffrn_reflns_limit_h_max 12
_diffrn_reflns_limit_h_min -7
_diffrn_reflns_limit_k_max 20
_diffrn_reflns_limit_k_min -20
_diffrn_reflns_limit_l_max 12
_diffrn_reflns_limit_l_min -14
_diffrn_reflns_number 7888
_diffrn_reflns_theta_full 28.8860
_diffrn_reflns_theta_max 28.89
_diffrn_reflns_theta_min 3.57
_diffrn_source 'fine-focus sealed X-ray tube'
_diffrn_source_type 'Enhance (Mo) X-ray Source'
_exptl_absorpt_coefficient_mu 0.220
_exptl_absorpt_correction_T_max 1.00000
_exptl_absorpt_correction_T_min 0.71126
_exptl_absorpt_correction_type multi-scan
_exptl_absorpt_process_details
;
CrysAlisPro 1.171.39.29d (Rigaku Oxford Diffraction, 2017)
Empirical absorption correction using spherical harmonics,
 implemented in SCALE3 ABSPACK scaling algorithm.
;
_exptl_crystal_colour 'clear reddish'
_exptl_crystal_colour_lustre clear
_exptl_crystal_colour_modifier reddish
_exptl_crystal_density_diffrn 1.4681
_exptl_crystal_density_method 'not measured'
_exptl_crystal_description hexagonal
_exptl_crystal_F_000 776.8755
_exptl_crystal_size_max 0.42
_exptl_crystal_size_mid 0.23
_exptl_crystal_size_min 0.15
_refine_diff_density_max 0.5658
_refine_diff_density_min -1.0541
_refine_diff_density_rms 0.1700
_refine_ls_d_res_high 0.7356
_refine_ls_d_res_low 5.7052
_refine_ls_goodness_of_fit_ref 1.0658
_refine_ls_hydrogen_treatment constr
_refine_ls_matrix_type full
_refine_ls_number_constraints 28
_refine_ls_number_parameters 244
_refine_ls_number_reflns 3893
_refine_ls_number_restraints 0
_refine_ls_restrained_S_all 1.0658
_refine_ls_R_factor_all 0.1595
_refine_ls_R_factor_gt 0.1213
_refine_ls_shift/su_max 0.0090
_refine_ls_shift/su_mean 0.0007
_refine_ls_structure_factor_coef Fsqd
_refine_ls_weighting_details 'w=1/[\s^2^(Fo^2^)+(0.1617P)^2^+8.3403P] where P=(Fo^2^+2Fc^2^)/3'
_refine_ls_weighting_scheme calc
_refine_ls_wR_factor_gt 0.3057
_refine_ls_wR_factor_ref 0.3486
_reflns_Friedel_coverage 0.0
_reflns_limit_h_max 12
_reflns_limit_h_min -12
_reflns_limit_k_max 20
_reflns_limit_k_min 0
_reflns_limit_l_max 14
_reflns_limit_l_min 0
_reflns_number_gt 2734
_reflns_number_total 3893
_reflns_threshold_expression I>=2u(I)
_cod_data_source_file c9ob01762c2.cif
_cod_data_source_block exp_1356
_cod_depositor_comments 'Adding full bibliography for 7157149--7157156.cif.'
_cod_database_code 7157155
_reflns_odcompleteness_completeness 99.42
_reflns_odcompleteness_iscentric 1
_reflns_odcompleteness_theta 26.32
_olex2_refinement_description
;
1. Fixed Uiso
 At 1.2 times of:
  All C(H) groups
2.a Aromatic/amide H refined with riding coordinates:
 C16(H16), C9(H9), C23(H23), C25(H25), C19(H19), C17(H17), C14(H14), C11(H11),
 C8(H8), C13(H13), C20(H20), C22(H22), C26(H26), C10(H10)
;
_olex2_date_sample_data_collection 2018-01-23
_olex2_submission_special_instructions 'No special instructions were received'
_oxdiff_exptl_absorpt_empirical_details
;
Empirical correction (ABSPACK) includes:
- Absorption correction using spherical harmonics
- Frame scaling
;
_oxdiff_exptl_absorpt_empirical_full_max 1.489
_oxdiff_exptl_absorpt_empirical_full_min 0.624

loop_
_space_group_symop_id
_space_group_symop_operation_xyz
1 x,y,z
2 -x,y+1/2,-z+1/2
3 -x,-y,-z
4 x,-y-1/2,z-1/2

loop_
_atom_site_label
_atom_site_type_symbol
_atom_site_fract_x
_atom_site_fract_y
_atom_site_fract_z
_atom_site_U_iso_or_equiv
_atom_site_adp_type
_atom_site_occupancy
_atom_site_refinement_flags_posn
S4 S 0.32894(16) 0.56061(11) 0.98103(13) 0.0461(5) Uani 1.000000 .
F18 F -0.3235(4) 0.3367(2) 0.2508(3) 0.0510(10) Uani 1.000000 .
F27 F 0.4449(4) 0.3533(2) 1.8389(3) 0.0475(9) Uani 1.000000 .
N5 N 0.3095(5) 0.5166(3) 1.1035(4) 0.0369(10) Uani 1.000000 .
C1 C 0.0464(6) 0.3928(3) 0.9104(5) 0.0402(13) Uani 1.000000 .
C16 C -0.1351(5) 0.3831(3) 0.3910(4) 0.0304(10) Uani 1.000000 .
H16 H -0.0874(5) 0.4039(3) 0.3325(4) 0.0365(12) Uiso 1.000000 R
C15 C -0.2648(5) 0.3448(3) 0.3654(4) 0.0283(10) Uani 1.000000 .
C7 C 0.1573(5) 0.4027(4) 1.1614(4) 0.0349(12) Uani 1.000000 .
N3 N 0.2147(5) 0.5083(3) 0.8906(4) 0.0388(11) Uani 1.000000 .
C2 C 0.1531(5) 0.4513(3) 0.9551(4) 0.0322(11) Uani 1.000000 .
C9 C -0.0021(7) 0.3426(4) 0.9930(6) 0.0480(15) Uani 1.000000 .
H9 H -0.0738(7) 0.3033(4) 0.9683(6) 0.0576(18) Uiso 1.000000 R
C23 C 0.3660(6) 0.2827(5) 1.6626(6) 0.0535(17) Uani 1.000000 .
H23 H 0.3761(6) 0.2311(5) 1.7026(6) 0.064(2) Uiso 1.000000 R
C12 C -0.1549(8) 0.3577(4) 0.5959(4) 0.0501(17) Uani 1.000000 .
C25 C 0.3957(7) 0.4360(4) 1.6694(5) 0.0429(14) Uani 1.000000 .
H25 H 0.4252(7) 0.4854(4) 1.7105(5) 0.0514(16) Uiso 1.000000 R
C21 C 0.2993(6) 0.3576(6) 1.4895(5) 0.057(2) Uani 1.000000 .
C19 C 0.2228(7) 0.4098(5) 1.2854(5) 0.058(2) Uani 1.000000 .
H19 H 0.2609(7) 0.4628(5) 1.3089(5) 0.070(2) Uiso 1.000000 R
C24 C 0.4023(5) 0.3586(4) 1.7217(4) 0.0358(12) Uani 1.000000 .
C6 C 0.2075(5) 0.4566(3) 1.0781(4) 0.0304(11) Uani 1.000000 .
C17 C -0.0773(6) 0.3896(4) 0.5097(5) 0.0434(14) Uani 1.000000 .
H17 H 0.0114(6) 0.4146(4) 0.5320(5) 0.0520(17) Uiso 1.000000 R
C14 C -0.3384(6) 0.3134(4) 0.4473(6) 0.0444(14) Uani 1.000000 .
H14 H -0.4259(6) 0.2869(4) 0.4249(6) 0.0533(16) Uiso 1.000000 R
C11 C -0.1116(7) 0.3593(4) 0.7251(5) 0.0498(15) Uani 1.000000 .
H11 H -0.1735(7) 0.3340(4) 0.7698(5) 0.0598(18) Uiso 1.000000 R
C8 C 0.0523(7) 0.3478(4) 1.1151(6) 0.0455(14) Uani 1.000000 .
H8 H 0.0140(7) 0.3117(4) 1.1659(6) 0.0545(16) Uiso 1.000000 R
C13 C -0.2838(8) 0.3209(4) 0.5609(5) 0.0533(17) Uani 1.000000 .
H13 H -0.3353(8) 0.3005(4) 0.6172(5) 0.064(2) Uiso 1.000000 R
C20 C 0.2336(7) 0.3531(4) 1.3634(5) 0.0476(14) Uani 1.000000 .
H20 H 0.1948(7) 0.3005(4) 1.3389(5) 0.0571(17) Uiso 1.000000 R
C22 C 0.3159(6) 0.2843(5) 1.5469(6) 0.0550(18) Uani 1.000000 .
H22 H 0.2929(6) 0.2335(5) 1.5069(6) 0.066(2) Uiso 1.000000 R
C26 C 0.3415(8) 0.4370(5) 1.5490(5) 0.065(2) Uani 1.000000 .
H26 H 0.3327(8) 0.4881(5) 1.5080(5) 0.078(3) Uiso 1.000000 R
C10 C 0.0007(8) 0.3916(5) 0.7802(6) 0.064(2) Uani 1.000000 .
H10 H 0.0618(8) 0.4174(5) 0.7352(6) 0.077(3) Uiso 1.000000 R

loop_
_atom_site_aniso_label
_atom_site_aniso_U_11
_atom_site_aniso_U_22
_atom_site_aniso_U_33
_atom_site_aniso_U_12
_atom_site_aniso_U_13
_atom_site_aniso_U_23
S4 0.0400(8) 0.0603(10) 0.0382(8) 0.0037(7) 0.0071(6) 0.0033(7)
F18 0.063(2) 0.051(2) 0.0312(17) -0.0037(17) -0.0161(15) -0.0062(14)
F27 0.058(2) 0.054(2) 0.0268(15) -0.0063(17) -0.0043(14) 0.0126(14)
N5 0.032(2) 0.053(3) 0.024(2) 0.006(2) -0.0012(16) -0.0022(19)
C1 0.043(3) 0.034(3) 0.038(3) 0.018(2) -0.012(2) -0.009(2)
C16 0.032(2) 0.028(2) 0.032(2) 0.0006(19) 0.0077(19) -0.0029(19)
C15 0.030(2) 0.029(2) 0.023(2) 0.0015(19) -0.0022(17) -0.0026(18)
C7 0.035(3) 0.041(3) 0.028(2) 0.020(2) 0.0029(19) 0.003(2)
N3 0.043(3) 0.049(3) 0.023(2) 0.013(2) 0.0020(17) -0.0009(18)
C2 0.035(2) 0.041(3) 0.019(2) 0.017(2) -0.0013(18) -0.0038(19)
C9 0.042(3) 0.029(3) 0.066(4) 0.008(2) -0.011(3) -0.009(3)
C23 0.038(3) 0.068(4) 0.055(4) -0.024(3) 0.009(3) -0.013(3)
C12 0.081(5) 0.047(3) 0.022(2) 0.041(3) 0.004(3) -0.005(2)
C25 0.054(3) 0.047(3) 0.028(2) 0.018(3) 0.008(2) 0.005(2)
C21 0.029(3) 0.109(6) 0.033(3) 0.020(3) 0.001(2) -0.027(4)
C19 0.059(4) 0.086(5) 0.033(3) 0.044(4) 0.015(3) 0.009(3)
C24 0.027(2) 0.055(3) 0.024(2) -0.005(2) -0.0005(18) 0.005(2)
C6 0.027(2) 0.040(3) 0.022(2) 0.013(2) -0.0020(17) -0.0042(19)
C17 0.034(3) 0.041(3) 0.048(3) 0.013(2) -0.014(2) -0.021(3)
C14 0.036(3) 0.042(3) 0.060(4) 0.003(2) 0.020(3) 0.011(3)
C11 0.053(4) 0.054(4) 0.042(3) 0.002(3) 0.006(3) -0.003(3)
C8 0.044(3) 0.038(3) 0.055(4) 0.011(3) 0.008(3) 0.008(3)
C13 0.068(4) 0.059(4) 0.039(3) 0.022(3) 0.026(3) 0.015(3)
C20 0.048(3) 0.050(4) 0.043(3) 0.003(3) 0.004(3) -0.004(3)
C22 0.028(3) 0.081(5) 0.054(4) -0.008(3) -0.000(2) -0.018(4)
C26 0.079(5) 0.088(5) 0.031(3) 0.060(4) 0.017(3) 0.018(3)
C10 0.072(5) 0.057(4) 0.053(4) 0.032(4) -0.020(3) -0.025(3)

loop_
_atom_type_symbol
_atom_type_scat_dispersion_real
_atom_type_scat_dispersion_imag
_atom_type_scat_Cromer_Mann_a1
_atom_type_scat_Cromer_Mann_a2
_atom_type_scat_Cromer_Mann_a3
_atom_type_scat_Cromer_Mann_a4
_atom_type_scat_Cromer_Mann_b1
_atom_type_scat_Cromer_Mann_b2
_atom_type_scat_Cromer_Mann_b3
_atom_type_scat_Cromer_Mann_b4
_atom_type_scat_Cromer_Mann_c
_atom_type_scat_source
_atom_type_scat_dispersion_source
H 0.00000 0.00000 0.49300 0.32291 0.14019 0.04081 10.51090 26.12570 3.14236 57.79970 0.0030380000826 'International Tables Volume C Table 6.1.1.4 (pp. 500-502)' 'Henke, Gullikson and Davis, At. Data and Nucl. Data Tables, 1993, 54, 2'
C 0.00347 0.00161 2.31000 1.02000 1.58860 0.86500 20.84390 10.20750 0.56870 51.65120 0.215599998832 'International Tables Volume C Table 6.1.1.4 (pp. 500-502)' 'Henke, Gullikson and Davis, At. Data and Nucl. Data Tables, 1993, 54, 2'
F 0.01794 0.01033 3.53920 2.64120 1.51700 1.02430 10.28250 4.29440 0.26150 26.14760 0.277599990368 'International Tables Volume C Table 6.1.1.4 (pp. 500-502)' 'Henke, Gullikson and Davis, At. Data and Nucl. Data Tables, 1993, 54, 2'
S 0.12424 0.12443 6.90530 5.20340 1.43790 1.58630 1.46790 22.21510 0.25360 56.17200 0.866900026798 'International Tables Volume C Table 6.1.1.4 (pp. 500-502)' 'Henke, Gullikson and Davis, At. Data and Nucl. Data Tables, 1993, 54, 2'
N 0.00653 0.00323 12.21260 3.13220 2.01250 1.16630 0.00570 9.89330 28.99750 0.58260 -11.5290002823 'International Tables Volume C Table 6.1.1.4 (pp. 500-502)' 'Henke, Gullikson and Davis, At. Data and Nucl. Data Tables, 1993, 54, 2'

loop_
_geom_angle_atom_site_label_1
_geom_angle_atom_site_label_2
_geom_angle_atom_site_label_3
_geom_angle
N3 S4 N5 101.1(3)
C6 N5 S4 106.5(3)
C9 C1 C2 114.9(5)
C10 C1 C2 117.2(6)
C10 C1 C9 127.9(6)
C17 C16 C15 116.7(5)
C16 C15 F18 118.2(4)
C14 C15 F18 117.9(5)
C14 C15 C16 123.9(5)
C6 C7 C19 118.5(6)
C8 C7 C19 127.0(6)
C8 C7 C6 114.5(5)
C2 N3 S4 106.6(3)
N3 C2 C1 125.4(4)
C6 C2 C1 122.0(5)
C6 C2 N3 112.6(5)
C8 C9 C1 123.0(6)
C22 C23 C24 119.6(7)
C11 C12 C17 127.3(7)
C13 C12 C17 119.0(5)
C13 C12 C11 113.7(6)
C26 C25 C24 115.8(6)
C22 C21 C20 116.4(7)
C26 C21 C20 123.1(7)
C26 C21 C22 120.4(5)
C20 C19 C7 128.0(8)
C23 C24 F27 116.9(5)
C25 C24 F27 119.2(5)
C25 C24 C23 123.9(5)
C7 C6 N5 125.0(4)
C2 C6 N5 113.1(5)
C2 C6 C7 121.9(5)
C12 C17 C16 119.6(5)
C13 C14 C15 119.3(6)
C10 C11 C12 126.4(7)
C9 C8 C7 123.7(6)
C14 C13 C12 121.5(6)
C19 C20 C21 129.7(7)
C21 C22 C23 120.6(7)
C21 C26 C25 119.5(6)
C11 C10 C1 127.0(8)

loop_
_geom_bond_atom_site_label_1
_geom_bond_atom_site_label_2
_geom_bond_distance
S4 N5 1.611(5)
S4 N3 1.610(5)
F18 C15 1.360(5)
F27 C24 1.353(5)
N5 C6 1.351(7)
C1 C2 1.405(8)
C1 C9 1.372(9)
C1 C10 1.499(8)
C16 C15 1.363(7)
C16 C17 1.399(7)
C15 C14 1.354(7)
C7 C19 1.474(8)
C7 C6 1.419(7)
C7 C8 1.363(8)
N3 C2 1.354(7)
C2 C6 1.437(6)
C9 C8 1.427(9)
C23 C24 1.389(9)
C23 C22 1.348(9)
C12 C17 1.420(9)
C12 C11 1.485(8)
C12 C13 1.358(10)
C25 C24 1.353(8)
C25 C26 1.406(8)
C21 C20 1.494(8)
C21 C22 1.325(11)
C21 C26 1.448(11)
C19 C20 1.260(9)
C14 C13 1.340(9)
C11 C10 1.262(9)
